data_7105476
loop_
_publ_author_name
'Ye, Shengqing'
'Yang, Xiaodi'
'Wu, Jie'

_publ_section_title
;
 Rapid access to 1-methyleneindenes via palladium-catalyzed tandem
 reactions of 1-(2,2-dibromovinyl)-2-alkynylbenzenes with arylboronic
 acids.
;
_journal_issue 17
_journal_name_full 'Chemical communications (Cambridge, England)'
_journal_page_first 2950
_journal_page_last 2952
_journal_paper_doi 10.1039/b926763h
_journal_volume 46
_journal_year 2010
_chemical_formula_sum 'C30 H24'
_chemical_formula_weight 384.49
_chemical_name_systematic
;
?
;
_space_group_IT_number 14
_symmetry_cell_setting monoclinic
_symmetry_space_group_name_Hall '-P 2yn'
_symmetry_space_group_name_H-M 'P 1 21/n 1'
_atom_sites_solution_hydrogens geom
_atom_sites_solution_primary direct
_atom_sites_solution_secondary difmap
_audit_creation_method SHELXL-97
_cell_angle_alpha 90.00
_cell_angle_beta 102.1110(10)
_cell_angle_gamma 90.00
_cell_formula_units_Z 4
_cell_length_a 14.9337(15)
_cell_length_b 9.7984(10)
_cell_length_c 15.5440(16)
_cell_measurement_reflns_used 7329
_cell_measurement_temperature 296(2)
_cell_measurement_theta_max 27.58
_cell_measurement_theta_min 2.47
_cell_volume 2223.9(4)
_computing_cell_refinement 'Bruker SMART'
_computing_data_collection 'Bruker SMART'
_computing_data_reduction 'Bruker SAINT'
_computing_molecular_graphics 'Bruker SHELXTL'
_computing_publication_material 'Bruker SHELXTL'
_computing_structure_refinement 'SHELXL-97 (Sheldrick, 1997)'
_computing_structure_solution 'SHELXS-97 (Sheldrick, 1990)'
_diffrn_ambient_temperature 296(2)
_diffrn_measured_fraction_theta_full 0.999
_diffrn_measured_fraction_theta_max 0.999
_diffrn_measurement_device_type 'CCD area detector'
_diffrn_measurement_method 'phi and omega scans'
_diffrn_radiation_monochromator graphite
_diffrn_radiation_source 'fine-focus sealed tube'
_diffrn_radiation_type MoK\a
_diffrn_radiation_wavelength 0.71073
_diffrn_reflns_av_R_equivalents 0.0266
_diffrn_reflns_av_sigmaI/netI 0.0228
_diffrn_reflns_limit_h_max 16
_diffrn_reflns_limit_h_min -18
_diffrn_reflns_limit_k_max 12
_diffrn_reflns_limit_k_min -12
_diffrn_reflns_limit_l_max 19
_diffrn_reflns_limit_l_min -19
_diffrn_reflns_number 16373
_diffrn_reflns_theta_full 26.00
_diffrn_reflns_theta_max 26.00
_diffrn_reflns_theta_min 2.13
_exptl_absorpt_coefficient_mu 0.065
_exptl_absorpt_correction_T_max 0.9872
_exptl_absorpt_correction_T_min 0.9683
_exptl_absorpt_correction_type multi-scan
_exptl_crystal_colour red-colourless
_exptl_crystal_density_diffrn 1.148
_exptl_crystal_density_method 'not measured'
_exptl_crystal_F_000 816
_exptl_crystal_size_max 0.50
_exptl_crystal_size_mid 0.30
_exptl_crystal_size_min 0.20
_refine_diff_density_max 0.181
_refine_diff_density_min -0.198
_refine_diff_density_rms 0.045
_refine_ls_extinction_coef 0.0181(18)
_refine_ls_extinction_expression Fc^*^=kFc[1+0.001xFc^2^\l^3^/sin(2\q)]^-1/4^
_refine_ls_extinction_method SHELXL
_refine_ls_goodness_of_fit_ref 1.060
_refine_ls_hydrogen_treatment constr
_refine_ls_matrix_type full
_refine_ls_number_parameters 274
_refine_ls_number_reflns 4363
_refine_ls_number_restraints 0
_refine_ls_restrained_S_all 1.060
_refine_ls_R_factor_all 0.0548
_refine_ls_R_factor_gt 0.0414
_refine_ls_shift/su_max 0.022
_refine_ls_shift/su_mean 0.000
_refine_ls_structure_factor_coef Fsqd
_refine_ls_weighting_details 'calc w=1/[\s^2^(Fo^2^)+(0.0594P)^2^+0.3340P] where P=(Fo^2^+2Fc^2^)/3'
_refine_ls_weighting_scheme calc
_refine_ls_wR_factor_gt 0.1067
_refine_ls_wR_factor_ref 0.1216
_reflns_number_gt 3419
_reflns_number_total 4363
_reflns_threshold_expression >2sigma(I)
_cod_data_source_file b926763h.txt
_cod_data_source_block 091010wujie_0m
_cod_depositor_comments
;
The following automatic conversions were performed:
'_symmetry_cell_setting' value 'Monoclinic' changed to 'monoclinic'
according to '/home/saulius/struct/CIF-dictionaries/cif_core.dic'
dictionary named 'cif_core.dic' version 2.4.1 from 2010-06-29.

Automatic conversion script
Id: cif_fix_enum 1527 2010-12-29 10:47:43Z saulius 
;
_cod_original_sg_symbol_H-M P2(1)/n
_cod_database_code 7105476

loop_
_symmetry_equiv_pos_as_xyz
'x, y, z'
'-x+1/2, y+1/2, -z+1/2'
'-x, -y, -z'
'x-1/2, -y-1/2, z-1/2'

loop_
_atom_site_label
_atom_site_type_symbol
_atom_site_fract_x
_atom_site_fract_y
_atom_site_fract_z
_atom_site_U_iso_or_equiv
_atom_site_adp_type
_atom_site_occupancy
_atom_site_symmetry_multiplicity
_atom_site_calc_flag
_atom_site_refinement_flags
_atom_site_disorder_assembly
_atom_site_disorder_group
C17 C 0.17799(8) 0.31087(13) 0.17494(7) 0.0445(3) Uani 1 1 d . . .
C18 C 0.22498(9) 0.21594(13) 0.13438(8) 0.0499(3) Uani 1 1 d . . .
H18 H 0.1932 0.1433 0.1037 0.060 Uiso 1 1 calc R . .
C4 C -0.07587(9) 0.20553(13) 0.08971(8) 0.0494(3) Uani 1 1 d . . .
C10 C 0.07847(8) 0.29955(13) 0.16881(8) 0.0455(3) Uani 1 1 d . . .
C24 C 0.10724(9) 0.32063(14) -0.03114(8) 0.0487(3) Uani 1 1 d . . .
C9 C 0.01767(9) 0.26055(13) 0.09450(8) 0.0464(3) Uani 1 1 d . . .
C5 C -0.11320(9) 0.17388(14) 0.00100(9) 0.0528(3) Uani 1 1 d . . .
C11 C 0.04512(8) 0.33295(15) 0.25018(8) 0.0504(3) Uani 1 1 d . . .
C28 C 0.14003(9) 0.45063(14) -0.00627(8) 0.0517(3) Uani 1 1 d . . .
H28 H 0.1126 0.5016 0.0316 0.062 Uiso 1 1 calc R . .
C8 C 0.03048(9) 0.26031(13) 0.00206(8) 0.0488(3) Uani 1 1 d . . .
C22 C 0.22886(9) 0.41534(14) 0.22273(8) 0.0519(3) Uani 1 1 d . . .
H22 H 0.1998 0.4785 0.2522 0.062 Uiso 1 1 calc R . .
C6 C -0.20047(10) 0.11963(15) -0.02375(10) 0.0633(4) Uani 1 1 d . . .
H6 H -0.2255 0.1017 -0.0827 0.076 Uiso 1 1 calc R . .
C30 C 0.21231(10) 0.50493(16) -0.03684(9) 0.0588(4) Uani 1 1 d . . .
H30 H 0.2332 0.5919 -0.0189 0.071 Uiso 1 1 calc R . .
C21 C 0.32167(10) 0.42634(16) 0.22689(9) 0.0593(4) Uani 1 1 d . . .
H21 H 0.3540 0.4973 0.2590 0.071 Uiso 1 1 calc R . .
C20 C 0.36782(10) 0.33464(17) 0.18460(10) 0.0612(4) Uani 1 1 d . . .
C3 C -0.12544(10) 0.17367(16) 0.15279(10) 0.0612(4) Uani 1 1 d . . .
H3 H -0.1007 0.1894 0.2120 0.073 Uiso 1 1 calc R . .
C19 C 0.31759(10) 0.22814(15) 0.13914(9) 0.0586(4) Uani 1 1 d . . .
H19 H 0.3473 0.1636 0.1113 0.070 Uiso 1 1 calc R . .
C25 C 0.14851(10) 0.24896(16) -0.08974(9) 0.0585(4) Uani 1 1 d . . .
H25 H 0.1271 0.1626 -0.1085 0.070 Uiso 1 1 calc R . .
C7 C -0.04631(10) 0.21048(15) -0.05018(9) 0.0560(3) Uani 1 1 d . . .
H7 H -0.0550 0.2010 -0.1109 0.067 Uiso 1 1 calc R . .
C27 C 0.25474(10) 0.43296(18) -0.09373(10) 0.0654(4) Uani 1 1 d . . .
C26 C 0.22078(11) 0.30480(18) -0.12021(10) 0.0691(4) Uani 1 1 d . . .
H26 H 0.2473 0.2552 -0.1594 0.083 Uiso 1 1 calc R . .
C16 C 0.07778(10) 0.26439(17) 0.32870(9) 0.0632(4) Uani 1 1 d . . .
H16 H 0.1246 0.2007 0.3322 0.076 Uiso 1 1 calc R . .
C12 C -0.02055(10) 0.43356(18) 0.24806(10) 0.0669(4) Uani 1 1 d . . .
H12 H -0.0415 0.4830 0.1967 0.080 Uiso 1 1 calc R . .
C1 C -0.24976(11) 0.09253(17) 0.03975(12) 0.0700(4) Uani 1 1 d . . .
H1 H -0.3086 0.0568 0.0237 0.084 Uiso 1 1 calc R . .
C2 C -0.21232(11) 0.11816(18) 0.12715(11) 0.0701(4) Uani 1 1 d . . .
H2 H -0.2459 0.0979 0.1696 0.084 Uiso 1 1 calc R . .
C15 C 0.04127(13) 0.2902(2) 0.40151(11) 0.0836(6) Uani 1 1 d . . .
H15 H 0.0620 0.2414 0.4532 0.100 Uiso 1 1 calc R . .
C13 C -0.05492(12) 0.4605(2) 0.32231(14) 0.0875(6) Uani 1 1 d . . .
H13 H -0.0985 0.5288 0.3208 0.105 Uiso 1 1 calc R . .
C14 C -0.02534(13) 0.3873(3) 0.39823(13) 0.0931(7) Uani 1 1 d . . .
H14 H -0.0504 0.4036 0.4472 0.112 Uiso 1 1 calc R . .
C23 C 0.46885(12) 0.3492(2) 0.18768(15) 0.0968(6) Uani 1 1 d . . .
H23A H 0.4804 0.3362 0.1298 0.145 Uiso 1 1 calc R . .
H23B H 0.5019 0.2819 0.2268 0.145 Uiso 1 1 calc R . .
H23C H 0.4887 0.4387 0.2085 0.145 Uiso 1 1 calc R . .
C29 C 0.33526(14) 0.4933(2) -0.12479(15) 0.1030(7) Uani 1 1 d . . .
H29A H 0.3686 0.4219 -0.1465 0.154 Uiso 1 1 calc R . .
H29B H 0.3748 0.5387 -0.0766 0.154 Uiso 1 1 calc R . .
H29C H 0.3137 0.5578 -0.1710 0.154 Uiso 1 1 calc R . .

loop_
_atom_site_aniso_label
_atom_site_aniso_U_11
_atom_site_aniso_U_22
_atom_site_aniso_U_33
_atom_site_aniso_U_23
_atom_site_aniso_U_13
_atom_site_aniso_U_12
C17 0.0460(7) 0.0482(7) 0.0387(6) 0.0029(5) 0.0077(5) 0.0015(5)
C18 0.0520(7) 0.0465(7) 0.0503(7) 0.0020(5) 0.0084(6) 0.0041(6)
C4 0.0475(7) 0.0485(7) 0.0504(7) -0.0023(6) 0.0057(6) -0.0004(6)
C10 0.0469(7) 0.0457(7) 0.0437(6) -0.0011(5) 0.0088(5) 0.0013(5)
C24 0.0505(7) 0.0545(8) 0.0406(6) 0.0019(5) 0.0087(5) 0.0090(6)
C9 0.0462(7) 0.0477(7) 0.0454(6) -0.0019(5) 0.0094(5) 0.0015(5)
C5 0.0537(8) 0.0481(7) 0.0533(7) -0.0071(6) 0.0033(6) 0.0014(6)
C11 0.0430(7) 0.0616(8) 0.0466(7) -0.0098(6) 0.0091(5) -0.0059(6)
C28 0.0593(8) 0.0504(8) 0.0479(7) 0.0017(6) 0.0169(6) 0.0102(6)
C8 0.0535(7) 0.0482(7) 0.0442(6) -0.0025(5) 0.0093(6) 0.0062(6)
C22 0.0540(8) 0.0558(8) 0.0466(7) -0.0041(6) 0.0119(6) -0.0030(6)
C6 0.0597(9) 0.0586(9) 0.0648(9) -0.0120(7) -0.0022(7) -0.0046(7)
C30 0.0631(9) 0.0571(8) 0.0580(8) 0.0031(6) 0.0169(7) 0.0024(7)
C21 0.0553(8) 0.0659(9) 0.0559(8) -0.0003(7) 0.0097(6) -0.0136(7)
C20 0.0487(8) 0.0744(10) 0.0617(8) 0.0124(7) 0.0140(6) -0.0011(7)
C3 0.0554(8) 0.0719(10) 0.0553(8) 0.0014(7) 0.0098(6) -0.0100(7)
C19 0.0557(8) 0.0618(9) 0.0609(8) 0.0054(7) 0.0182(7) 0.0132(7)
C25 0.0632(9) 0.0620(9) 0.0508(7) -0.0093(6) 0.0128(6) 0.0056(7)
C7 0.0609(8) 0.0599(8) 0.0451(7) -0.0095(6) 0.0066(6) 0.0027(7)
C27 0.0598(9) 0.0816(11) 0.0589(8) -0.0003(8) 0.0215(7) 0.0028(8)
C26 0.0690(10) 0.0847(11) 0.0598(9) -0.0133(8) 0.0273(7) 0.0087(8)
C16 0.0589(9) 0.0825(11) 0.0470(7) -0.0035(7) 0.0087(6) -0.0021(8)
C12 0.0544(8) 0.0784(10) 0.0686(9) -0.0126(8) 0.0147(7) 0.0052(8)
C1 0.0530(8) 0.0659(10) 0.0860(11) -0.0035(8) 0.0026(8) -0.0127(7)
C2 0.0573(9) 0.0778(11) 0.0752(10) 0.0039(8) 0.0139(7) -0.0151(8)
C15 0.0824(12) 0.1221(16) 0.0487(8) -0.0070(9) 0.0190(8) -0.0155(11)
C13 0.0658(10) 0.1083(15) 0.0952(14) -0.0328(12) 0.0324(10) 0.0041(10)
C14 0.0803(12) 0.1382(19) 0.0701(11) -0.0361(12) 0.0366(10) -0.0174(12)
C23 0.0557(10) 0.1235(17) 0.1155(16) 0.0050(13) 0.0276(10) -0.0073(11)
C29 0.0883(13) 0.1274(18) 0.1082(15) -0.0180(13) 0.0546(12) -0.0193(13)

loop_
_atom_type_symbol
_atom_type_description
_atom_type_scat_dispersion_real
_atom_type_scat_dispersion_imag
_atom_type_scat_source
C C 0.0033 0.0016 'International Tables Vol C Tables 4.2.6.8 and 6.1.1.4'
H H 0.0000 0.0000 'International Tables Vol C Tables 4.2.6.8 and 6.1.1.4'

loop_
_geom_angle_atom_site_label_1
_geom_angle_atom_site_label_2
_geom_angle_atom_site_label_3
_geom_angle
_geom_angle_site_symmetry_1
_geom_angle_site_symmetry_3
_geom_angle_publ_flag
C18 C17 C22 117.51(12) . . ?
C18 C17 C10 121.17(11) . . ?
C22 C17 C10 121.31(11) . . ?
C19 C18 C17 120.95(13) . . ?
C19 C18 H18 119.5 . . ?
C17 C18 H18 119.5 . . ?
C3 C4 C5 118.91(13) . . ?
C3 C4 C9 133.21(12) . . ?
C5 C4 C9 107.69(11) . . ?
C9 C10 C17 123.94(11) . . ?
C9 C10 C11 119.89(11) . . ?
C17 C10 C11 116.16(10) . . ?
C28 C24 C25 117.75(13) . . ?
C28 C24 C8 121.59(11) . . ?
C25 C24 C8 120.65(13) . . ?
C10 C9 C4 126.56(11) . . ?
C10 C9 C8 128.29(12) . . ?
C4 C9 C8 105.14(10) . . ?
C6 C5 C4 120.82(13) . . ?
C6 C5 C7 131.32(13) . . ?
C4 C5 C7 107.85(12) . . ?
C12 C11 C16 118.76(13) . . ?
C12 C11 C10 119.79(13) . . ?
C16 C11 C10 121.44(13) . . ?
C30 C28 C24 120.99(12) . . ?
C30 C28 H28 119.5 . . ?
C24 C28 H28 119.5 . . ?
C7 C8 C24 123.96(12) . . ?
C7 C8 C9 108.43(12) . . ?
C24 C8 C9 127.11(11) . . ?
C21 C22 C17 120.87(13) . . ?
C21 C22 H22 119.6 . . ?
C17 C22 H22 119.6 . . ?
C1 C6 C5 119.26(14) . . ?
C1 C6 H6 120.4 . . ?
C5 C6 H6 120.4 . . ?
C28 C30 C27 121.44(14) . . ?
C28 C30 H30 119.3 . . ?
C27 C30 H30 119.3 . . ?
C22 C21 C20 121.64(14) . . ?
C22 C21 H21 119.2 . . ?
C20 C21 H21 119.2 . . ?
C21 C20 C19 117.47(13) . . ?
C21 C20 C23 121.35(16) . . ?
C19 C20 C23 121.18(15) . . ?
C4 C3 C2 119.53(14) . . ?
C4 C3 H3 120.2 . . ?
C2 C3 H3 120.2 . . ?
C18 C19 C20 121.51(13) . . ?
C18 C19 H19 119.2 . . ?
C20 C19 H19 119.2 . . ?
C26 C25 C24 120.68(14) . . ?
C26 C25 H25 119.7 . . ?
C24 C25 H25 119.7 . . ?
C8 C7 C5 110.87(12) . . ?
C8 C7 H7 124.6 . . ?
C5 C7 H7 124.6 . . ?
C30 C27 C26 117.64(14) . . ?
C30 C27 C29 120.50(16) . . ?
C26 C27 C29 121.86(15) . . ?
C25 C26 C27 121.46(13) . . ?
C25 C26 H26 119.3 . . ?
C27 C26 H26 119.3 . . ?
C15 C16 C11 120.41(16) . . ?
C15 C16 H16 119.8 . . ?
C11 C16 H16 119.8 . . ?
C13 C12 C11 120.02(17) . . ?
C13 C12 H12 120.0 . . ?
C11 C12 H12 120.0 . . ?
C6 C1 C2 120.29(14) . . ?
C6 C1 H1 119.9 . . ?
C2 C1 H1 119.9 . . ?
C1 C2 C3 121.08(15) . . ?
C1 C2 H2 119.5 . . ?
C3 C2 H2 119.5 . . ?
C14 C15 C16 120.40(18) . . ?
C14 C15 H15 119.8 . . ?
C16 C15 H15 119.8 . . ?
C14 C13 C12 120.60(18) . . ?
C14 C13 H13 119.7 . . ?
C12 C13 H13 119.7 . . ?
C15 C14 C13 119.68(16) . . ?
C15 C14 H14 120.2 . . ?
C13 C14 H14 120.2 . . ?
C20 C23 H23A 109.5 . . ?
C20 C23 H23B 109.5 . . ?
H23A C23 H23B 109.5 . . ?
C20 C23 H23C 109.5 . . ?
H23A C23 H23C 109.5 . . ?
H23B C23 H23C 109.5 . . ?
C27 C29 H29A 109.5 . . ?
C27 C29 H29B 109.5 . . ?
H29A C29 H29B 109.5 . . ?
C27 C29 H29C 109.5 . . ?
H29A C29 H29C 109.5 . . ?
H29B C29 H29C 109.5 . . ?

loop_
_geom_bond_atom_site_label_1
_geom_bond_atom_site_label_2
_geom_bond_distance
_geom_bond_site_symmetry_2
_geom_bond_publ_flag
C17 C18 1.3930(18) . ?
C17 C22 1.3929(18) . ?
C17 C10 1.4734(17) . ?
C18 C19 1.3745(19) . ?
C18 H18 0.9300 . ?
C4 C3 1.3825(19) . ?
C4 C5 1.4092(18) . ?
C4 C9 1.4845(18) . ?
C10 C9 1.3655(18) . ?
C10 C11 1.4897(17) . ?
C24 C28 1.3901(19) . ?
C24 C25 1.3922(18) . ?
C24 C8 1.4758(18) . ?
C9 C8 1.4887(17) . ?
C5 C6 1.385(2) . ?
C5 C7 1.447(2) . ?
C11 C12 1.386(2) . ?
C11 C16 1.389(2) . ?
C28 C30 1.3745(19) . ?
C28 H28 0.9300 . ?
C8 C7 1.3499(19) . ?
C22 C21 1.3780(19) . ?
C22 H22 0.9300 . ?
C6 C1 1.375(2) . ?
C6 H6 0.9300 . ?
C30 C27 1.384(2) . ?
C30 H30 0.9300 . ?
C21 C20 1.380(2) . ?
C21 H21 0.9300 . ?
C20 C19 1.389(2) . ?
C20 C23 1.506(2) . ?
C3 C2 1.386(2) . ?
C3 H3 0.9300 . ?
C19 H19 0.9300 . ?
C25 C26 1.379(2) . ?
C25 H25 0.9300 . ?
C7 H7 0.9300 . ?
C27 C26 1.384(2) . ?
C27 C29 1.507(2) . ?
C26 H26 0.9300 . ?
C16 C15 1.379(2) . ?
C16 H16 0.9300 . ?
C12 C13 1.383(2) . ?
C12 H12 0.9300 . ?
C1 C2 1.379(2) . ?
C1 H1 0.9300 . ?
C2 H2 0.9300 . ?
C15 C14 1.370(3) . ?
C15 H15 0.9300 . ?
C13 C14 1.372(3) . ?
C13 H13 0.9300 . ?
C14 H14 0.9300 . ?
C23 H23A 0.9600 . ?
C23 H23B 0.9600 . ?
C23 H23C 0.9600 . ?
C29 H29A 0.9600 . ?
C29 H29B 0.9600 . ?
C29 H29C 0.9600 . ?

loop_
_geom_torsion_atom_site_label_1
_geom_torsion_atom_site_label_2
_geom_torsion_atom_site_label_3
_geom_torsion_atom_site_label_4
_geom_torsion
_geom_torsion_site_symmetry_1
_geom_torsion_site_symmetry_2
_geom_torsion_site_symmetry_3
_geom_torsion_site_symmetry_4
_geom_torsion_publ_flag
C22 C17 C18 C19 -2.14(18) . . . . ?
C10 C17 C18 C19 178.98(12) . . . . ?
C18 C17 C10 C9 -39.21(19) . . . . ?
C22 C17 C10 C9 141.95(13) . . . . ?
C18 C17 C10 C11 140.49(12) . . . . ?
C22 C17 C10 C11 -38.35(17) . . . . ?
C17 C10 C9 C4 159.40(12) . . . . ?
C11 C10 C9 C4 -20.3(2) . . . . ?
C17 C10 C9 C8 -19.0(2) . . . . ?
C11 C10 C9 C8 161.29(13) . . . . ?
C3 C4 C9 C10 -2.9(2) . . . . ?
C5 C4 C9 C10 -177.77(13) . . . . ?
C3 C4 C9 C8 175.78(15) . . . . ?
C5 C4 C9 C8 0.94(14) . . . . ?
C3 C4 C5 C6 4.0(2) . . . . ?
C9 C4 C5 C6 179.72(13) . . . . ?
C3 C4 C5 C7 -176.96(13) . . . . ?
C9 C4 C5 C7 -1.26(15) . . . . ?
C9 C10 C11 C12 -56.95(18) . . . . ?
C17 C10 C11 C12 123.34(14) . . . . ?
C9 C10 C11 C16 122.42(15) . . . . ?
C17 C10 C11 C16 -57.29(17) . . . . ?
C25 C24 C28 C30 -1.6(2) . . . . ?
C8 C24 C28 C30 179.19(12) . . . . ?
C28 C24 C8 C7 125.60(15) . . . . ?
C25 C24 C8 C7 -53.54(19) . . . . ?
C28 C24 C8 C9 -45.41(19) . . . . ?
C25 C24 C8 C9 135.45(14) . . . . ?
C10 C9 C8 C7 178.43(13) . . . . ?
C4 C9 C8 C7 -0.25(14) . . . . ?
C10 C9 C8 C24 -9.4(2) . . . . ?
C4 C9 C8 C24 171.90(12) . . . . ?
C18 C17 C22 C21 2.18(19) . . . . ?
C10 C17 C22 C21 -178.94(12) . . . . ?
C4 C5 C6 C1 -2.1(2) . . . . ?
C7 C5 C6 C1 179.15(15) . . . . ?
C24 C28 C30 C27 0.4(2) . . . . ?
C17 C22 C21 C20 -0.3(2) . . . . ?
C22 C21 C20 C19 -1.6(2) . . . . ?
C22 C21 C20 C23 178.55(15) . . . . ?
C5 C4 C3 C2 -3.3(2) . . . . ?
C9 C4 C3 C2 -177.71(15) . . . . ?
C17 C18 C19 C20 0.3(2) . . . . ?
C21 C20 C19 C18 1.6(2) . . . . ?
C23 C20 C19 C18 -178.52(15) . . . . ?
C28 C24 C25 C26 1.4(2) . . . . ?
C8 C24 C25 C26 -179.44(13) . . . . ?
C24 C8 C7 C5 -172.98(12) . . . . ?
C9 C8 C7 C5 -0.53(16) . . . . ?
C6 C5 C7 C8 -179.97(15) . . . . ?
C4 C5 C7 C8 1.15(16) . . . . ?
C28 C30 C27 C26 1.1(2) . . . . ?
C28 C30 C27 C29 -178.62(16) . . . . ?
C24 C25 C26 C27 0.1(2) . . . . ?
C30 C27 C26 C25 -1.4(2) . . . . ?
C29 C27 C26 C25 178.36(17) . . . . ?
C12 C11 C16 C15 4.0(2) . . . . ?
C10 C11 C16 C15 -175.37(14) . . . . ?
C16 C11 C12 C13 -2.5(2) . . . . ?
C10 C11 C12 C13 176.92(14) . . . . ?
C5 C6 C1 C2 -0.5(2) . . . . ?
C6 C1 C2 C3 1.1(3) . . . . ?
C4 C3 C2 C1 0.8(3) . . . . ?
C11 C16 C15 C14 -2.4(3) . . . . ?
C11 C12 C13 C14 -0.7(3) . . . . ?
C16 C15 C14 C13 -0.9(3) . . . . ?
C12 C13 C14 C15 2.4(3) . . . . ?
